data_4318730
loop_
_publ_author_name
'Christophe Lescop'
'Dominique Luneau'
'Paul Rey'
'Guillaume Bussi\`ere'
'Christian Reber'

_publ_contact_author
;
       Dominique LUNEAU
       Laboratoire de Chimie Inorganique et Biologique (UMR 5046)
       DRFMC
       CEA-Grenoble
       38054 Grenoble, France
;
_publ_contact_author_email luneau@drfmc.ceng.cea.fr
_publ_contact_author_fax '33 438 785 090'
_publ_contact_author_phone '33 438 784 462'
_publ_section_title
;
 Synthesis, Structures, and Magnetic and Optical Properties of a Series of
 Europium(III) and Gadolinium(III) Complexes with Chelating Nitronyl and
 Imino Nitroxide Free Radicals
;
_journal_name_full 'Inorganic Chemistry'
_journal_page_first 5566
_journal_page_last 5574
_journal_paper_doi 10.1021/ic0257928
_journal_volume 41
_journal_year 2002
_chemical_formula_sum 'C27 H19 F18 Gd N3 O7'
_chemical_formula_weight 996.70
_chemical_name_systematic
;
  ?
;
_space_group_IT_number 14
_symmetry_cell_setting monoclinic
_symmetry_space_group_name_Hall '-P 2yn'
_symmetry_space_group_name_H-M 'P 1 21/n 1'
_atom_sites_solution_hydrogens geom
_atom_sites_solution_primary direct
_atom_sites_solution_secondary difmap
_audit_creation_method SHELXL-97
_cell_angle_alpha 90.00
_cell_angle_beta 98.4610(10)
_cell_angle_gamma 90.00
_cell_formula_units_Z 4
_cell_length_a 9.4053(5)
_cell_length_b 31.3293(16)
_cell_length_c 12.1898(6)
_cell_measurement_temperature 193(2)
_cell_volume 3552.8(3)
_computing_cell_refinement 'Bruker SMART'
_computing_data_collection 'Bruker SMART'
_computing_data_reduction 'Bruker SHELXTL'
_computing_molecular_graphics 'Bruker SHELXTL'
_computing_publication_material 'Bruker SHELXTL'
_computing_structure_refinement 'SHELXL-97 (Sheldrick, 1997)'
_computing_structure_solution 'SHELXS-97 (Sheldrick, 1990)'
_diffrn_ambient_temperature 193(2)
_diffrn_measured_fraction_theta_full 0.910
_diffrn_measured_fraction_theta_max 0.910
_diffrn_measurement_device_type 'CCD area detector'
_diffrn_measurement_method 'phi and omega scans'
_diffrn_radiation_monochromator graphite
_diffrn_radiation_source 'fine-focus sealed tube'
_diffrn_radiation_type MoK\a
_diffrn_radiation_wavelength 0.71073
_diffrn_reflns_av_R_equivalents 0.0415
_diffrn_reflns_av_sigmaI/netI 0.0319
_diffrn_reflns_limit_h_max 12
_diffrn_reflns_limit_h_min -11
_diffrn_reflns_limit_k_max 41
_diffrn_reflns_limit_k_min -20
_diffrn_reflns_limit_l_max 16
_diffrn_reflns_limit_l_min -16
_diffrn_reflns_number 22646
_diffrn_reflns_theta_full 29.05
_diffrn_reflns_theta_max 29.05
_diffrn_reflns_theta_min 2.28
_exptl_absorpt_coefficient_mu 2.008
_exptl_absorpt_correction_T_max 0.8244
_exptl_absorpt_correction_T_min 0.5005
_exptl_absorpt_correction_type none
_exptl_crystal_colour orange
_exptl_crystal_density_diffrn 1.863
_exptl_crystal_density_method 'not measured'
_exptl_crystal_description block
_exptl_crystal_F_000 1936
_exptl_crystal_size_max 0.40
_exptl_crystal_size_mid 0.20
_exptl_crystal_size_min 0.10
_refine_diff_density_max 1.153
_refine_diff_density_min -2.655
_refine_diff_density_rms 0.115
_refine_ls_extinction_method none
_refine_ls_goodness_of_fit_ref 1.479
_refine_ls_hydrogen_treatment mixed
_refine_ls_matrix_type full
_refine_ls_number_parameters 505
_refine_ls_number_reflns 8638
_refine_ls_number_restraints 0
_refine_ls_restrained_S_all 1.479
_refine_ls_R_factor_all 0.0563
_refine_ls_R_factor_gt 0.0517
_refine_ls_shift/su_max 0.022
_refine_ls_shift/su_mean 0.002
_refine_ls_structure_factor_coef Fsqd
_refine_ls_weighting_details 'calc w=1/[\s^2^(Fo^2^)+(0.1000P)^2^+0.0000P] where P=(Fo^2^+2Fc^2^)/3'
_refine_ls_weighting_scheme calc
_refine_ls_wR_factor_gt 0.1783
_refine_ls_wR_factor_ref 0.1809
_reflns_number_gt 7997
_reflns_number_total 8638
_reflns_threshold_expression >2sigma(I)
_cod_data_source_file ic0257928_7.cif
_cod_data_source_block cl423_compound_4a
_cod_depositor_comments
;
The following automatic conversions were performed:

'_symmetry_cell_setting' value 'Monoclinic' changed to 'monoclinic'
according to the built-in table from CIF Core dictionary named
'cif_core.dic' version 2.4.1 from 2010-06-29.

Automatic conversion script
Id: cif_fix_values 1646 2011-03-28 12:23:43Z adriana 
;
_cod_database_code 4318730

loop_
_symmetry_equiv_pos_as_xyz
'x, y, z'
'-x+1/2, y+1/2, -z+1/2'
'-x, -y, -z'
'x-1/2, -y-1/2, z-1/2'

loop_
_atom_site_label
_atom_site_type_symbol
_atom_site_fract_x
_atom_site_fract_y
_atom_site_fract_z
_atom_site_U_iso_or_equiv
_atom_site_adp_type
_atom_site_occupancy
_atom_site_symmetry_multiplicity
_atom_site_calc_flag
_atom_site_refinement_flags
_atom_site_disorder_assembly
_atom_site_disorder_group
Gd Gd 0.67650(2) 0.138675(7) -0.212430(17) 0.02681(11) Uani 1 1 d . . .
O2 O 1.0474(5) 0.17624(14) 0.1866(4) 0.0533(10) Uani 1 1 d . . .
N1 N 0.8818(4) 0.12783(13) -0.0527(4) 0.0316(8) Uani 1 1 d . . .
N2 N 0.9968(5) 0.15049(17) 0.1104(4) 0.0401(9) Uani 1 1 d . . .
N3 N 0.7865(4) 0.20704(12) -0.1218(3) 0.0297(8) Uani 1 1 d . . .
C1 C 0.9224(5) 0.16104(15) 0.0066(4) 0.0307(9) Uani 1 1 d . . .
C2 C 0.9487(6) 0.08920(16) 0.0064(5) 0.0420(12) Uani 1 1 d . . .
C3 C 0.9835(6) 0.10345(19) 0.1293(5) 0.0482(14) Uani 1 1 d . . .
C4 C 0.8452(7) 0.05126(19) -0.0121(6) 0.0601(18) Uani 1 1 d . . .
H4A H 0.8284 0.0439 -0.0911 0.090 Uiso 1 1 calc R . .
H4B H 0.7537 0.0589 0.0123 0.090 Uiso 1 1 calc R . .
H4C H 0.8872 0.0267 0.0307 0.090 Uiso 1 1 calc R . .
C5 C 1.0844(7) 0.0796(2) -0.0452(7) 0.0592(17) Uani 1 1 d . . .
H5A H 1.0571 0.0707 -0.1225 0.089 Uiso 1 1 calc R . .
H5B H 1.1386 0.0566 -0.0035 0.089 Uiso 1 1 calc R . .
H5C H 1.1443 0.1053 -0.0424 0.089 Uiso 1 1 calc R . .
C6 C 1.1173(8) 0.0858(2) 0.1986(7) 0.070(2) Uani 1 1 d . . .
H6A H 1.1255 0.0973 0.2741 0.106 Uiso 1 1 calc R . .
H6B H 1.2021 0.0940 0.1655 0.106 Uiso 1 1 calc R . .
H6C H 1.1109 0.0546 0.2013 0.106 Uiso 1 1 calc R . .
C7 C 0.8525(8) 0.0989(3) 0.1918(6) 0.069(2) Uani 1 1 d . . .
H7A H 0.8791 0.1082 0.2688 0.103 Uiso 1 1 calc R . .
H7B H 0.8221 0.0689 0.1906 0.103 Uiso 1 1 calc R . .
H7C H 0.7733 0.1166 0.1555 0.103 Uiso 1 1 calc R . .
C8 C 0.8866(5) 0.20491(14) -0.0310(3) 0.0266(8) Uani 1 1 d . . .
C9 C 0.9519(6) 0.24107(16) 0.0199(4) 0.0399(11) Uani 1 1 d . . .
H9A H 1.0232 0.2389 0.0835 0.048 Uiso 1 1 calc R . .
C10 C 0.9089(6) 0.28092(16) -0.0259(4) 0.0409(11) Uani 1 1 d . . .
H10A H 0.9517 0.3063 0.0064 0.049 Uiso 1 1 calc R . .
C11 C 0.8055(6) 0.28316(15) -0.1167(4) 0.0389(11) Uani 1 1 d . . .
H11A H 0.7739 0.3100 -0.1477 0.047 Uiso 1 1 calc R . .
C12 C 0.7476(6) 0.24540(15) -0.1628(4) 0.0347(10) Uani 1 1 d . . .
H12A H 0.6767 0.2470 -0.2268 0.042 Uiso 1 1 calc R . .
O1H O 0.5475(4) 0.11771(11) -0.3902(3) 0.0384(8) Uani 1 1 d . . .
O2H O 0.5576(4) 0.07502(12) -0.1891(3) 0.0424(8) Uani 1 1 d . . .
O3H O 0.8340(4) 0.09192(14) -0.2875(3) 0.0481(10) Uani 1 1 d . . .
O4H O 0.7756(4) 0.17744(10) -0.3481(3) 0.0334(7) Uani 1 1 d . . .
O5H O 0.4674(4) 0.18021(12) -0.2436(3) 0.0390(8) Uani 1 1 d . . .
O6H O 0.5865(4) 0.14585(13) -0.0396(3) 0.0394(8) Uani 1 1 d . . .
C1H C 0.4240(15) 0.0864(2) -0.5494(6) 0.108(4) Uani 1 1 d . . .
C2H C 0.4792(7) 0.08553(17) -0.4248(4) 0.0462(13) Uani 1 1 d . . .
C3H C 0.4481(7) 0.04988(19) -0.3654(5) 0.0518(15) Uani 1 1 d . . .
H3HA H 0.3990 0.0264 -0.4032 0.062 Uiso 1 1 calc R . .
C4H C 0.4879(6) 0.04804(18) -0.2511(5) 0.0427(12) Uani 1 1 d . . .
C5H C 0.4468(10) 0.0084(3) -0.1881(7) 0.073(2) Uani 1 1 d . . .
C6H C 0.9455(11) 0.0498(3) -0.4090(8) 0.080(3) Uani 1 1 d . . .
C7H C 0.8874(6) 0.09229(17) -0.3756(5) 0.0452(12) Uani 1 1 d . . .
C8H C 0.8943(8) 0.1264(2) -0.4468(5) 0.0544(16) Uani 1 1 d . . .
H8HA H 0.9363 0.1223 -0.5123 0.065 Uiso 1 1 calc R . .
C9H C 0.8408(6) 0.16663(17) -0.4247(4) 0.0371(10) Uani 1 1 d . . .
C10H C 0.8648(7) 0.2040(2) -0.5027(5) 0.0534(15) Uani 1 1 d . . .
C11H C 0.2317(6) 0.2047(3) -0.2629(5) 0.0578(17) Uani 1 1 d . . .
C12H C 0.3617(5) 0.18518(16) -0.1920(4) 0.0343(10) Uani 1 1 d . . .
C13H C 0.3553(6) 0.17651(16) -0.0817(4) 0.0382(10) Uani 1 1 d . . .
H13A H 0.2695 0.1826 -0.0522 0.046 Uiso 1 1 calc R . .
C14H C 0.4714(5) 0.15910(16) -0.0132(4) 0.0345(10) Uani 1 1 d . . .
C15H C 0.4636(7) 0.1549(2) 0.1095(5) 0.0516(14) Uani 1 1 d . . .
F1 F 0.5150(19) 0.1014(5) -0.6022(5) 0.285(10) Uani 1 1 d . . .
F2 F 0.3742(8) 0.05051(14) -0.5908(4) 0.108(2) Uani 1 1 d . . .
F3 F 0.3274(18) 0.1141(2) -0.5702(9) 0.280(10) Uani 1 1 d . . .
F4 F 0.3692(8) -0.01987(18) -0.2537(5) 0.124(3) Uani 1 1 d . . .
F5 F 0.3783(7) 0.0185(2) -0.1081(5) 0.114(2) Uani 1 1 d . . .
F6 F 0.5633(7) -0.01324(16) -0.1472(5) 0.0998(18) Uani 1 1 d . . .
F7 F 1.0122(12) 0.0499(2) -0.4886(8) 0.183(5) Uani 1 1 d . . .
F8 F 0.8488(11) 0.0220(2) -0.4260(12) 0.218(6) Uani 1 1 d . . .
F9 F 1.0285(13) 0.0328(3) -0.3315(7) 0.196(6) Uani 1 1 d . . .
F10 F 0.7444(5) 0.2190(2) -0.5527(5) 0.116(2) Uani 1 1 d . . .
F11 F 0.9497(6) 0.19462(19) -0.5759(5) 0.1008(18) Uani 1 1 d . . .
F12 F 0.9322(7) 0.23596(17) -0.4465(4) 0.0990(19) Uani 1 1 d . . .
F13 F 0.1156(4) 0.2056(2) -0.2117(4) 0.0971(18) Uani 1 1 d . . .
F14 F 0.2556(5) 0.24417(15) -0.2927(4) 0.0798(13) Uani 1 1 d . . .
F15 F 0.1967(5) 0.18191(19) -0.3566(4) 0.0859(15) Uani 1 1 d . . .
F16 F 0.3389(5) 0.17082(16) 0.1384(4) 0.0796(14) Uani 1 1 d . . .
F17 F 0.5704(6) 0.17608(16) 0.1704(3) 0.0773(13) Uani 1 1 d . . .
F18 F 0.4731(5) 0.11476(14) 0.1442(3) 0.0716(12) Uani 1 1 d . . .

loop_
_atom_site_aniso_label
_atom_site_aniso_U_11
_atom_site_aniso_U_22
_atom_site_aniso_U_33
_atom_site_aniso_U_23
_atom_site_aniso_U_13
_atom_site_aniso_U_12
Gd 0.02776(16) 0.02828(16) 0.02399(16) -0.00189(7) 0.00247(10) -0.00190(7)
O2 0.054(3) 0.054(2) 0.045(2) -0.0032(18) -0.0171(19) -0.0042(19)
N1 0.0286(19) 0.0280(17) 0.038(2) 0.0063(16) 0.0029(16) -0.0002(15)
N2 0.032(2) 0.045(2) 0.040(2) 0.007(2) -0.0046(17) -0.0021(19)
N3 0.039(2) 0.0282(18) 0.0215(16) -0.0010(13) 0.0018(14) -0.0025(15)
C1 0.024(2) 0.034(2) 0.033(2) 0.0041(17) -0.0007(16) -0.0022(16)
C2 0.035(3) 0.031(2) 0.056(3) 0.011(2) -0.004(2) 0.0001(19)
C3 0.043(3) 0.043(3) 0.053(3) 0.018(2) -0.011(2) -0.010(2)
C4 0.057(4) 0.033(3) 0.083(5) 0.018(3) -0.013(3) -0.014(3)
C5 0.047(3) 0.040(3) 0.090(5) 0.008(3) 0.008(3) 0.010(2)
C6 0.059(4) 0.065(4) 0.075(5) 0.030(4) -0.032(4) -0.008(3)
C7 0.063(4) 0.090(5) 0.050(4) 0.032(3) -0.001(3) -0.023(4)
C8 0.0252(19) 0.031(2) 0.0238(19) -0.0023(15) 0.0029(15) -0.0010(16)
C9 0.048(3) 0.033(2) 0.036(2) -0.0070(19) -0.004(2) -0.006(2)
C10 0.052(3) 0.026(2) 0.042(3) -0.0062(19) -0.003(2) -0.003(2)
C11 0.052(3) 0.025(2) 0.039(3) -0.0017(18) 0.005(2) 0.004(2)
C12 0.042(3) 0.032(2) 0.027(2) -0.0029(17) -0.0046(18) 0.0042(19)
O1H 0.054(2) 0.0314(17) 0.0266(16) -0.0003(13) -0.0056(15) -0.0079(15)
O2H 0.049(2) 0.0384(19) 0.0378(19) 0.0041(15) -0.0007(16) -0.0140(16)
O3H 0.057(3) 0.038(2) 0.050(3) -0.0068(15) 0.010(2) 0.0099(16)
O4H 0.0387(18) 0.0317(16) 0.0307(16) -0.0035(13) 0.0082(14) -0.0037(13)
O5H 0.0326(17) 0.049(2) 0.0362(18) -0.0015(15) 0.0091(14) 0.0069(15)
O6H 0.0350(19) 0.050(2) 0.0341(19) 0.0016(15) 0.0098(15) 0.0000(15)
C1H 0.209(12) 0.045(4) 0.047(4) 0.010(3) -0.054(6) -0.046(6)
C2H 0.062(4) 0.038(3) 0.034(3) -0.005(2) -0.010(2) -0.002(2)
C3H 0.061(4) 0.040(3) 0.049(3) 0.001(2) -0.014(3) -0.018(3)
C4H 0.041(3) 0.044(3) 0.041(3) 0.009(2) -0.002(2) -0.014(2)
C5H 0.084(5) 0.061(4) 0.070(5) 0.015(4) 0.001(4) -0.039(4)
C6H 0.100(6) 0.061(5) 0.083(6) -0.024(4) 0.028(5) 0.029(5)
C7H 0.048(3) 0.037(3) 0.053(3) -0.012(2) 0.016(3) 0.006(2)
C8H 0.070(4) 0.053(3) 0.047(3) -0.006(3) 0.030(3) 0.008(3)
C9H 0.038(3) 0.043(3) 0.029(2) -0.0045(19) 0.0032(19) -0.003(2)
C10H 0.053(3) 0.070(4) 0.041(3) 0.009(3) 0.019(3) -0.004(3)
C11H 0.033(3) 0.094(5) 0.046(3) -0.001(3) 0.007(2) 0.021(3)
C12H 0.027(2) 0.038(2) 0.037(2) -0.0080(18) 0.0007(18) 0.0001(18)
C13H 0.038(3) 0.040(3) 0.040(3) -0.005(2) 0.014(2) 0.002(2)
C14H 0.034(2) 0.038(3) 0.031(2) -0.0078(18) 0.0007(18) -0.0104(19)
C15H 0.059(4) 0.060(4) 0.038(3) -0.004(3) 0.018(3) -0.008(3)
F1 0.47(2) 0.356(16) 0.023(2) -0.007(5) 0.005(6) -0.310(17)
F2 0.199(6) 0.050(2) 0.054(3) -0.0102(19) -0.046(3) -0.022(3)
F3 0.51(2) 0.063(4) 0.173(8) -0.010(4) -0.248(12) 0.041(8)
F4 0.159(6) 0.091(4) 0.105(4) 0.032(3) -0.033(4) -0.091(4)
F5 0.131(5) 0.107(4) 0.120(5) 0.036(4) 0.067(4) -0.032(4)
F6 0.119(5) 0.062(3) 0.111(4) 0.045(3) -0.007(3) -0.010(3)
F7 0.295(12) 0.083(4) 0.213(9) -0.003(5) 0.185(9) 0.066(6)
F8 0.181(9) 0.070(4) 0.432(18) -0.120(7) 0.145(11) -0.021(5)
F9 0.278(13) 0.151(7) 0.143(7) -0.041(5) -0.021(7) 0.166(9)
F10 0.055(3) 0.174(6) 0.118(4) 0.101(4) 0.010(3) 0.016(3)
F11 0.116(4) 0.109(4) 0.094(4) 0.027(3) 0.071(3) 0.008(3)
F12 0.144(5) 0.069(3) 0.078(3) 0.028(3) -0.006(3) -0.036(3)
F13 0.036(2) 0.178(6) 0.080(3) 0.016(3) 0.018(2) 0.035(3)
F14 0.073(3) 0.079(3) 0.085(3) 0.018(2) 0.006(2) 0.039(2)
F15 0.049(2) 0.134(4) 0.067(3) -0.031(3) -0.019(2) 0.013(2)
F16 0.079(3) 0.113(4) 0.055(2) 0.003(2) 0.041(2) 0.022(3)
F17 0.098(3) 0.098(3) 0.0356(19) -0.019(2) 0.009(2) -0.022(3)
F18 0.095(3) 0.071(3) 0.055(2) 0.024(2) 0.029(2) -0.003(2)

loop_
_atom_type_symbol
_atom_type_description
_atom_type_scat_dispersion_real
_atom_type_scat_dispersion_imag
_atom_type_scat_source
C C 0.0033 0.0016 'International Tables Vol C Tables 4.2.6.8 and 6.1.1.4'
H H 0.0000 0.0000 'International Tables Vol C Tables 4.2.6.8 and 6.1.1.4'
N N 0.0061 0.0033 'International Tables Vol C Tables 4.2.6.8 and 6.1.1.4'
O O 0.0106 0.0060 'International Tables Vol C Tables 4.2.6.8 and 6.1.1.4'
F F 0.0171 0.0103 'International Tables Vol C Tables 4.2.6.8 and 6.1.1.4'
Gd Gd -0.1653 3.9035 'International Tables Vol C Tables 4.2.6.8 and 6.1.1.4'

loop_
_geom_angle_atom_site_label_1
_geom_angle_atom_site_label_2
_geom_angle_atom_site_label_3
_geom_angle
_geom_angle_site_symmetry_1
_geom_angle_site_symmetry_3
_geom_angle_publ_flag
O2H Gd O5H 95.11(14) . . ?
O2H Gd O4H 140.96(12) . . ?
O5H Gd O4H 90.52(12) . . ?
O2H Gd O3H 81.70(15) . . ?
O5H Gd O3H 147.27(13) . . ?
O4H Gd O3H 73.25(14) . . ?
O2H Gd O6H 74.58(13) . . ?
O5H Gd O6H 72.15(13) . . ?
O4H Gd O6H 142.96(12) . . ?
O3H Gd O6H 136.27(14) . . ?
O2H Gd O1H 71.88(12) . . ?
O5H Gd O1H 72.91(13) . . ?
O4H Gd O1H 73.04(12) . . ?
O3H Gd O1H 75.19(14) . . ?
O6H Gd O1H 128.28(13) . . ?
O2H Gd N3 146.83(12) . . ?
O5H Gd N3 83.18(13) . . ?
O4H Gd N3 72.19(11) . . ?
O3H Gd N3 116.75(14) . . ?
O6H Gd N3 73.39(12) . . ?
O1H Gd N3 137.18(11) . . ?
O2H Gd N1 96.65(13) . . ?
O5H Gd N1 136.06(13) . . ?
O4H Gd N1 105.73(12) . . ?
O3H Gd N1 76.47(14) . . ?
O6H Gd N1 70.57(13) . . ?
O1H Gd N1 150.65(13) . . ?
N3 Gd N1 64.54(13) . . ?
C1 N1 C2 108.2(4) . . ?
C1 N1 Gd 116.5(3) . . ?
C2 N1 Gd 133.7(3) . . ?
O2 N2 C1 126.8(5) . . ?
O2 N2 C3 122.9(4) . . ?
C1 N2 C3 109.3(4) . . ?
C12 N3 C8 118.2(4) . . ?
C12 N3 Gd 121.5(3) . . ?
C8 N3 Gd 120.2(3) . . ?
N1 C1 N2 112.6(4) . . ?
N1 C1 C8 122.9(4) . . ?
N2 C1 C8 124.4(4) . . ?
N1 C2 C5 106.1(4) . . ?
N1 C2 C4 110.1(4) . . ?
C5 C2 C4 109.6(6) . . ?
N1 C2 C3 104.2(4) . . ?
C5 C2 C3 112.5(5) . . ?
C4 C2 C3 113.9(5) . . ?
N2 C3 C6 111.4(5) . . ?
N2 C3 C7 104.9(6) . . ?
C6 C3 C7 110.4(5) . . ?
N2 C3 C2 98.3(4) . . ?
C6 C3 C2 118.3(6) . . ?
C7 C3 C2 112.2(5) . . ?
N3 C8 C9 122.5(4) . . ?
N3 C8 C1 113.7(4) . . ?
C9 C8 C1 123.8(4) . . ?
C8 C9 C10 117.7(5) . . ?
C11 C10 C9 119.9(5) . . ?
C10 C11 C12 118.4(5) . . ?
N3 C12 C11 123.3(5) . . ?
C2H O1H Gd 134.1(3) . . ?
C4H O2H Gd 136.3(3) . . ?
C7H O3H Gd 132.9(4) . . ?
C9H O4H Gd 132.9(3) . . ?
C12H O5H Gd 133.8(3) . . ?
C14H O6H Gd 133.8(3) . . ?
F3 C1H F1 99.7(11) . . ?
F3 C1H F2 108.3(10) . . ?
F1 C1H F2 111.5(12) . . ?
F3 C1H C2H 110.0(10) . . ?
F1 C1H C2H 111.3(9) . . ?
F2 C1H C2H 115.0(6) . . ?
O1H C2H C3H 128.2(5) . . ?
O1H C2H C1H 114.0(5) . . ?
C3H C2H C1H 117.7(5) . . ?
C2H C3H C4H 120.7(5) . . ?
O2H C4H C3H 128.1(5) . . ?
O2H C4H C5H 113.0(5) . . ?
C3H C4H C5H 118.9(5) . . ?
F5 C5H F6 108.7(7) . . ?
F5 C5H F4 109.1(7) . . ?
F6 C5H F4 103.6(8) . . ?
F5 C5H C4H 111.8(7) . . ?
F6 C5H C4H 110.3(6) . . ?
F4 C5H C4H 113.0(6) . . ?
F8 C6H F7 108.2(10) . . ?
F8 C6H F9 100.7(11) . . ?
F7 C6H F9 105.2(10) . . ?
F8 C6H C7H 111.9(8) . . ?
F7 C6H C7H 117.1(8) . . ?
F9 C6H C7H 112.4(7) . . ?
O3H C7H C8H 127.4(5) . . ?
O3H C7H C6H 115.4(6) . . ?
C8H C7H C6H 117.2(6) . . ?
C7H C8H C9H 121.6(5) . . ?
O4H C9H C8H 128.6(5) . . ?
O4H C9H C10H 113.0(5) . . ?
C8H C9H C10H 118.4(5) . . ?
F10 C10H F11 109.7(6) . . ?
F10 C10H F12 106.7(7) . . ?
F11 C10H F12 103.1(6) . . ?
F10 C10H C9H 111.7(5) . . ?
F11 C10H C9H 114.0(6) . . ?
F12 C10H C9H 111.0(5) . . ?
F14 C11H F13 107.0(6) . . ?
F14 C11H F15 107.1(6) . . ?
F13 C11H F15 107.1(6) . . ?
F14 C11H C12H 112.3(5) . . ?
F13 C11H C12H 112.9(5) . . ?
F15 C11H C12H 110.2(5) . . ?
O5H C12H C13H 127.7(5) . . ?
O5H C12H C11H 113.2(5) . . ?
C13H C12H C11H 119.1(5) . . ?
C14H C13H C12H 121.4(5) . . ?
O6H C14H C13H 127.8(5) . . ?
O6H C14H C15H 113.4(5) . . ?
C13H C14H C15H 118.8(5) . . ?
F18 C15H F17 106.5(6) . . ?
F18 C15H F16 106.5(5) . . ?
F17 C15H F16 106.2(6) . . ?
F18 C15H C14H 112.8(5) . . ?
F17 C15H C14H 111.3(5) . . ?
F16 C15H C14H 113.0(5) . . ?

loop_
_geom_bond_atom_site_label_1
_geom_bond_atom_site_label_2
_geom_bond_distance
_geom_bond_site_symmetry_2
_geom_bond_publ_flag
Gd O2H 2.324(3) . ?
Gd O5H 2.342(4) . ?
Gd O4H 2.352(3) . ?
Gd O3H 2.361(4) . ?
Gd O6H 2.393(4) . ?
Gd O1H 2.414(3) . ?
Gd N3 2.557(4) . ?
Gd N1 2.555(4) . ?
O2 N2 1.269(6) . ?
N1 C1 1.292(6) . ?
N1 C2 1.499(6) . ?
N2 C1 1.393(6) . ?
N2 C3 1.500(7) . ?
N3 C12 1.332(6) . ?
N3 C8 1.345(6) . ?
C1 C8 1.472(6) . ?
C2 C5 1.534(9) . ?
C2 C4 1.532(7) . ?
C2 C3 1.552(9) . ?
C3 C6 1.513(8) . ?
C3 C7 1.548(9) . ?
C8 C9 1.391(6) . ?
C9 C10 1.403(7) . ?
C10 C11 1.364(7) . ?
C11 C12 1.386(7) . ?
O1H C2H 1.236(6) . ?
O2H C4H 1.253(6) . ?
O3H C7H 1.251(7) . ?
O4H C9H 1.239(6) . ?
O5H C12H 1.262(6) . ?
O6H C14H 1.246(6) . ?
C1H F3 1.255(17) . ?
C1H F1 1.238(16) . ?
C1H F2 1.291(8) . ?
C1H C2H 1.532(8) . ?
C2H C3H 1.386(8) . ?
C3H C4H 1.389(8) . ?
C4H C5H 1.540(8) . ?
C5H F5 1.285(11) . ?
C5H F6 1.322(11) . ?
C5H F4 1.336(9) . ?
C6H F8 1.254(12) . ?
C6H F7 1.231(11) . ?
C6H F9 1.252(12) . ?
C6H C7H 1.516(8) . ?
C7H C8H 1.384(9) . ?
C8H C9H 1.398(8) . ?
C9H C10H 1.544(8) . ?
C10H F10 1.294(8) . ?
C10H F11 1.315(7) . ?
C10H F12 1.322(9) . ?
C11H F14 1.318(9) . ?
C11H F13 1.335(7) . ?
C11H F15 1.347(8) . ?
C11H C12H 1.518(8) . ?
C12H C13H 1.382(7) . ?
C13H C14H 1.385(7) . ?
C14H C15H 1.514(8) . ?
C15H F18 1.325(8) . ?
C15H F17 1.335(8) . ?
C15H F16 1.368(7) . ?
